data_4307030
loop_
_publ_author_name
'Sota Shibahara'
'Hiroshi Kitagawa'
'Yoshiki Ozawa'
'Koshiro Toriumi'
'Takashi Kubo'
'Kazuhiro Nakasuji'

_publ_contact_author_address
;
Department of Chemistry, Graduate School of Science, Kyushu University 
Higasi-ku, Hakozaki 6-10-1, Fukuoka, Fukuoka, 812-8581, Japan
;
_publ_contact_author_email ' sota-s.scc@mbox.nc.kyushu-u.ac.jp '
_publ_contact_author_fax ' +81 92 642 2319 '
_publ_contact_author_name ' Sota Shibahra'
_publ_contact_author_phone ' +81 92 642 2319 '
_publ_section_title
;
Syntheses and Unusual Segregated-Alternated Hybrid Stacking Structure of
Hydrogen-Bonded Charge-Transfer Complexes Composed of
Bis[2,3-pyridinedithiolate]metal Complexes
;
_journal_name_full 'Inorganic Chemistry'
_journal_page_first 1162
_journal_page_last 1170
_journal_paper_doi 10.1021/ic0615269
_journal_volume 46
_journal_year 2007
_chemical_formula_moiety 'C16 H22 N4 O2 Pd S4 '
_chemical_formula_sum 'C16 H22 N4 O2 Pd S4'
_chemical_formula_weight 537.02
_space_group_IT_number 14
_symmetry_cell_setting monoclinic
_symmetry_Int_Tables_number 14
_symmetry_space_group_name_Hall '-P 2ybc'
_symmetry_space_group_name_H-M 'P 1 21/c 1'
_audit_creation_date 'Wed Oct 16 16:14:49 2002'
_audit_creation_method 'by teXsan'
_cell_angle_alpha 90
_cell_angle_beta 98.74(2)
_cell_angle_gamma 90
_cell_formula_units_Z 2
_cell_length_a 7.593(4)
_cell_length_b 14.365(7)
_cell_length_c 9.764(5)
_cell_measurement_reflns_used 8030
_cell_measurement_temperature 200.2
_cell_measurement_theta_max 27.4
_cell_measurement_theta_min 3.1
_cell_volume 1052.6(9)
_computing_cell_refinement PROCESS-AUTO
_computing_data_collection PROCESS-AUTO
_computing_data_reduction 'teXsan Ver. 1.11'
_computing_publication_material 'teXsan Ver. 1.11'
_computing_structure_refinement SHELXL97
_computing_structure_solution SIR92
_diffrn_detector_area_resol_mean 10.00
_diffrn_measurement_device_type 'Rigaku RAXIS-RAPID Imaging Plate'
_diffrn_measurement_method \w
_diffrn_radiation_type 'Mo K\a'
_diffrn_radiation_wavelength 0.7107
_diffrn_reflns_av_R_equivalents 0.066
_diffrn_reflns_limit_h_max 9
_diffrn_reflns_limit_h_min -9
_diffrn_reflns_limit_k_max 17
_diffrn_reflns_limit_k_min -18
_diffrn_reflns_limit_l_max 12
_diffrn_reflns_limit_l_min -12
_diffrn_reflns_number 8196
_diffrn_reflns_theta_max 27.48
_exptl_absorpt_coefficient_mu 1.298
_exptl_absorpt_correction_T_max 0.937
_exptl_absorpt_correction_T_min 0.450
_exptl_absorpt_correction_type multi-scan
_exptl_absorpt_process_details '(Higashi, 1995)'
_exptl_crystal_colour brown
_exptl_crystal_density_diffrn 1.694
_exptl_crystal_density_method 'not measured'
_exptl_crystal_description prism
_exptl_crystal_size_max 0.150
_exptl_crystal_size_mid 0.150
_exptl_crystal_size_min 0.050
_refine_diff_density_max 0.62
_refine_diff_density_min -0.49
_refine_ls_extinction_coef 0.0000
_refine_ls_extinction_expression Fc^*^=kFc[1+0.001xFc^2^\l^3^/sin(2\q)]^-1/4^
_refine_ls_extinction_method SHELXL
_refine_ls_goodness_of_fit_ref 1.048
_refine_ls_hydrogen_treatment refall
_refine_ls_number_parameters 168
_refine_ls_number_reflns 2117
_refine_ls_R_factor_gt 0.0317
_refine_ls_shift/su_max 0.0010
_refine_ls_structure_factor_coef Fsqd
_refine_ls_weighting_details 'w = 1/[\s^2^(Fo^2^) + (0.0450P)^2^+0.1754P] where P=(Fo^2^+2Fc^2^)/3'
_refine_ls_weighting_scheme calc
_refine_ls_wR_factor_ref 0.0762
_reflns_number_gt 2117
_reflns_number_total 2404
_reflns_threshold_expression >2.0sigma(I)
_cod_data_source_file ic0615269si20060812_022136_2.cif
_cod_data_source_block '[Pd(Hpydt)2]2DMF'
_cod_original_formula_sum 'C16 H22 N4 O2 Pd S4 '
_cod_database_code 4307030

loop_
_symmetry_equiv_pos_as_xyz
x,y,z
-x,1/2+y,1/2-z
-x,-y,-z
x,1/2-y,1/2+z

loop_
_atom_site_label
_atom_site_type_symbol
_atom_site_fract_x
_atom_site_fract_y
_atom_site_fract_z
_atom_site_U_iso_or_equiv
_atom_site_adp_type
_atom_site_occupancy
_atom_site_calc_flag
_atom_site_refinement_flags
_atom_site_disorder_assembly
_atom_site_disorder_group
Pd(1) Pd 1.0000 0.0000 1.0000 0.0257(1) Uani 1.00 d S . .
S(1) S 1.14745(8) 0.07191(4) 1.19455(6) 0.0317(1) Uani 1.00 d . . .
S(2) S 0.97518(8) -0.13237(4) 1.12807(6) 0.0342(1) Uani 1.00 d . . .
O(1) O 1.6065(3) -0.1704(1) 1.4743(2) 0.0460(5) Uani 1.00 d . . .
N(1) N 1.4991(3) -0.3111(2) 1.5275(2) 0.0332(4) Uani 1.00 d . . .
N(2) N 1.2266(3) 0.0082(1) 1.4521(2) 0.0336(5) Uani 1.00 d . . .
C(1) C 1.0711(3) -0.1014(2) 1.2955(2) 0.0282(4) Uani 1.00 d . . .
C(2) C 1.5933(3) -0.2342(2) 1.5560(3) 0.0353(5) Uani 1.00 d . . .
C(3) C 1.0720(3) -0.1617(2) 1.4067(3) 0.0338(5) Uani 1.00 d . . .
C(4) C 1.1493(3) -0.0126(2) 1.3215(3) 0.0287(5) Uani 1.00 d . . .
C(5) C 1.4057(4) -0.3282(2) 1.3877(3) 0.0406(6) Uani 1.00 d . . .
C(6) C 1.2292(4) -0.0507(2) 1.5599(3) 0.0382(5) Uani 1.00 d . . .
C(7) C 1.1506(4) -0.1364(2) 1.5400(3) 0.0389(6) Uani 1.00 d . . .
C(8) C 1.5028(4) -0.3854(2) 1.6275(3) 0.0444(6) Uani 1.00 d . . .
H(1) H 1.009(3) -0.217(2) 1.391(3) 0.03363(9) Uiso 1.00 calc . . .
H(2) H 1.142(4) -0.173(2) 1.610(3) 0.03861(9) Uiso 1.00 calc . . .
H(3) H 1.282(4) -0.025(2) 1.642(3) 0.03320(9) Uiso 1.00 calc . . .
H(4) H 1.277(4) 0.061(2) 1.468(3) 0.03729(9) Uiso 1.00 calc . . .
H(5) H 1.653(4) -0.233(2) 1.647(3) 0.04172(10) Uiso 1.00 calc . . .
H(6) H 1.388(4) -0.270(3) 1.347(3) 0.0551(1) Uiso 1.00 calc . . .
H(7) H 1.306(5) -0.360(2) 1.401(3) 0.0638(1) Uiso 1.00 calc . . .
H(8) H 1.474(5) -0.372(3) 1.347(4) 0.0609(1) Uiso 1.00 calc . . .
H(9) H 1.385(5) -0.408(3) 1.627(4) 0.0698(1) Uiso 1.00 calc . . .
H(10) H 1.572(4) -0.434(3) 1.595(3) 0.0599(1) Uiso 1.00 calc . . .
H(11) H 1.556(4) -0.367(2) 1.714(3) 0.0519(1) Uiso 1.00 calc . . .

loop_
_atom_site_aniso_label
_atom_site_aniso_U_11
_atom_site_aniso_U_22
_atom_site_aniso_U_33
_atom_site_aniso_U_12
_atom_site_aniso_U_13
_atom_site_aniso_U_23
Pd(1) 0.0256(1) 0.0224(1) 0.0292(1) -0.00102(8) 0.00482(9) -0.00300(8)
S(1) 0.0402(3) 0.0235(3) 0.0306(3) -0.0057(2) 0.0027(2) -0.0015(2)
S(2) 0.0422(3) 0.0242(3) 0.0353(3) -0.0069(2) 0.0024(2) -0.0023(2)
O(1) 0.054(1) 0.0336(9) 0.047(1) -0.0118(9) -0.0016(9) 0.0035(8)
N(1) 0.032(1) 0.032(1) 0.0344(9) -0.0024(8) 0.0036(8) -0.0036(8)
N(2) 0.038(1) 0.026(1) 0.036(1) -0.0028(8) 0.0026(9) -0.0036(8)
C(1) 0.028(1) 0.0245(10) 0.033(1) 0.0002(9) 0.0066(8) -0.0016(9)
C(2) 0.036(1) 0.031(1) 0.038(1) -0.0004(10) 0.004(1) -0.004(1)
C(3) 0.036(1) 0.024(1) 0.042(1) -0.0032(10) 0.007(1) 0.0006(10)
C(4) 0.029(1) 0.026(1) 0.032(1) 0.0011(8) 0.0053(9) -0.0003(9)
C(5) 0.039(1) 0.041(1) 0.042(1) -0.009(1) 0.003(1) -0.007(1)
C(6) 0.047(1) 0.035(1) 0.031(1) 0.003(1) -0.001(1) 0.000(1)
C(7) 0.047(1) 0.034(1) 0.036(1) 0.003(1) 0.006(1) 0.008(1)
C(8) 0.048(2) 0.039(1) 0.046(2) -0.009(1) 0.008(1) 0.006(1)

loop_
_atom_type_symbol
_atom_type_description
_atom_type_scat_dispersion_real
_atom_type_scat_dispersion_imag
_atom_type_scat_source
C C 0.003 0.002
;International Tables for Crystallography
(1992, Vol. C, Tables 4.2.6.8 and 6.1.1.4)
;
H H 0.000 0.000
;International Tables for Crystallography
(1992, Vol. C, Table 6.1.1.4)
;
N N 0.006 0.003
;International Tables for Crystallography
(1992, Vol. C, Tables 4.2.6.8 and 6.1.1.4)
;
S S 0.125 0.123
;International Tables for Crystallography
(1992, Vol. C, Tables 4.2.6.8 and 6.1.1.4)
;
O O 0.011 0.006
;International Tables for Crystallography
(1992, Vol. C, Tables 4.2.6.8 and 6.1.1.4)
;
Pd Pd -0.999 1.007
;International Tables for Crystallography
(1992, Vol. C, Tables 4.2.6.8 and 6.1.1.4)
;

loop_
_geom_angle_atom_site_label_1
_geom_angle_atom_site_label_2
_geom_angle_atom_site_label_3
_geom_angle
_geom_angle_site_symmetry_1
_geom_angle_site_symmetry_2
_geom_angle_site_symmetry_3
_geom_angle_publ_flag
S(1) Pd(1) S(1) 180.0 . . 3_757 yes
S(1) Pd(1) S(2) 89.54(2) . . . yes
S(1) Pd(1) S(2) 90.46(2) . . 3_757 yes
S(1) Pd(1) S(2) 90.46(2) 3_757 . . yes
S(1) Pd(1) S(2) 89.54(2) 3_757 . 3_757 yes
S(2) Pd(1) S(2) 180.0000(2) . . 3_757 yes
Pd(1) S(1) C(4) 103.09(8) . . . yes
Pd(1) S(2) C(1) 103.98(8) . . . yes
C(2) N(1) C(5) 120.5(2) . . . yes
C(2) N(1) C(8) 121.4(2) . . . yes
C(5) N(1) C(8) 117.6(2) . . . yes
C(4) N(2) C(6) 123.3(2) . . . yes
S(2) C(1) C(3) 121.7(2) . . . yes
S(2) C(1) C(4) 120.2(2) . . . yes
C(3) C(1) C(4) 118.1(2) . . . yes
O(1) C(2) N(1) 125.6(2) . . . yes
C(1) C(3) C(7) 121.1(2) . . . yes
S(1) C(4) N(2) 118.3(2) . . . yes
S(1) C(4) C(1) 123.1(2) . . . yes
N(2) C(4) C(1) 118.6(2) . . . yes
N(2) C(6) C(7) 119.9(2) . . . yes
C(3) C(7) C(6) 118.9(2) . . . yes

loop_
_geom_bond_atom_site_label_1
_geom_bond_atom_site_label_2
_geom_bond_distance
_geom_bond_site_symmetry_1
_geom_bond_site_symmetry_2
_geom_bond_publ_flag
Pd(1) S(1) 2.2984(6) . . yes
Pd(1) S(1) 2.2984(6) . 3_757 yes
Pd(1) S(2) 2.2992(6) . . yes
Pd(1) S(2) 2.2992(6) . 3_757 yes
S(1) C(4) 1.734(2) . . yes
S(2) C(1) 1.743(2) . . yes
O(1) C(2) 1.230(3) . . yes
N(1) C(2) 1.322(3) . . yes
N(1) C(5) 1.461(3) . . yes
N(1) C(8) 1.444(4) . . yes
N(2) C(4) 1.354(3) . . yes
N(2) C(6) 1.349(3) . . yes
C(1) C(3) 1.388(3) . . yes
C(1) C(4) 1.413(3) . . yes
C(3) C(7) 1.395(3) . . yes
C(6) C(7) 1.369(4) . . yes

loop_
_geom_contact_atom_site_label_1
_geom_contact_atom_site_label_2
_geom_contact_distance
_geom_contact_site_symmetry_1
_geom_contact_site_symmetry_2
_geom_contact_publ_flag
S(2) C(2) 3.458(3) . 4_444 ?
S(2) C(8) 3.595(4) . 4_444 ?
O(1) N(2) 2.696(3) . 3_858 ?
O(1) C(6) 3.446(3) . 3_858 ?
O(1) C(8) 3.452(4) . 4_544 ?
N(2) C(7) 3.415(4) . 3_758 ?
N(2) C(6) 3.498(4) . 3_758 ?
N(2) C(2) 3.527(3) . 3_858 ?
N(2) C(3) 3.585(4) . 3_758 ?
C(1) C(6) 3.597(4) . 3_758 ?
C(4) C(6) 3.382(4) . 3_758 ?
C(4) C(7) 3.540(4) . 3_758 ?

loop_
_geom_torsion_atom_site_label_1
_geom_torsion_atom_site_label_2
_geom_torsion_atom_site_label_3
_geom_torsion_atom_site_label_4
_geom_torsion
_geom_torsion_site_symmetry_1
_geom_torsion_site_symmetry_2
_geom_torsion_site_symmetry_3
_geom_torsion_site_symmetry_4
_geom_torsion_publ_flag
Pd(1) S(1) C(4) N(2) -179.3(2) . . . . yes
Pd(1) S(1) C(4) C(1) -0.6(2) . . . . yes
Pd(1) S(2) C(1) C(3) 175.9(2) . . . . yes
Pd(1) S(2) C(1) C(4) -3.5(2) . . . . yes
Pd(1) S(2) C(1) C(3) -175.9(2) . 3_757 3_757 3_757 yes
Pd(1) S(2) C(1) C(4) 3.5(2) . 3_757 3_757 3_757 yes
S(1) Pd(1) S(2) C(1) 2.38(8) . . . . yes
S(1) Pd(1) S(2) C(1) 177.62(8) . . 3_757 3_757 yes
S(1) C(4) N(2) C(6) 177.2(2) . . . . yes
S(1) C(4) C(1) S(2) 2.9(3) . . . . yes
S(1) C(4) C(1) C(3) -176.5(2) . . . . yes
S(2) Pd(1) S(1) C(4) -1.23(9) . . . . yes
S(2) Pd(1) S(1) C(4) -178.77(9) . . 3_757 3_757 yes
S(2) Pd(1) S(2) C(1) 109(18) . . 3_757 3_757 yes
S(2) C(1) C(3) C(7) 179.4(2) . . . . yes
S(2) C(1) C(4) N(2) -178.3(2) . . . . yes
O(1) C(2) N(1) C(5) 2.9(4) . . . . yes
O(1) C(2) N(1) C(8) 175.1(3) . . . . yes
N(2) C(4) C(1) C(3) 2.2(4) . . . . yes
N(2) C(6) C(7) C(3) 1.3(4) . . . . yes
C(1) C(3) C(7) C(6) -0.6(4) . . . . yes
C(1) C(4) N(2) C(6) -1.6(4) . . . . yes
C(4) N(2) C(6) C(7) -0.1(4) . . . . yes
C(4) C(1) C(3) C(7) -1.1(4) . . . . yes
C(4) C(1) C(3) C(7) -1.1(4) . . . . yes
